data_1526658
loop_
_publ_author_name
'Soboleva, L.V.'
'Pietraszko, A.'
'Kirpichnikova, L.F.'
'Shuvalov, L.A.'

_publ_section_title
;
 Growth of Er2 (S O4)3 * 8(H2 O) crystals and study of their structure and
 properties
;
_journal_name_full Kristallografiya
_journal_page_first 791
_journal_page_last 792
_journal_volume 45
_journal_year 2000
_chemical_formula_sum 'Er2 H16 O20 S3'
_chemical_name_systematic 'Er2 (S O4)3 (H2 O)8'
_space_group_IT_number 15
_symmetry_space_group_name_Hall '-C 2yc'
_symmetry_space_group_name_H-M 'C 1 2/c 1'
_cell_angle_alpha 90
_cell_angle_beta 101.9
_cell_angle_gamma 90
_cell_formula_units_Z 4
_cell_length_a 13.438
_cell_length_b 6.666
_cell_length_c 18.203
_cell_volume 1595.540
_citation_journal_id_ASTM KRISAJ
_cod_data_source_file Soboleva_KRISAJ_2000_182.cif
_cod_data_source_block H16Er2O20S3
_cod_original_cell_volume 1595.54
_cod_original_formula_sum 'H16 Er2 O20 S3'
_cod_database_code 1526658

loop_
_symmetry_equiv_pos_as_xyz
x,y,z
-x,y,-z+1/2
-x,-y,-z
x,-y,z-1/2
x+1/2,y+1/2,z
-x+1/2,y+1/2,-z+1/2
-x+1/2,-y+1/2,-z
x+1/2,-y+1/2,z-1/2

loop_
_atom_site_label
_atom_site_type_symbol
_atom_site_fract_x
_atom_site_fract_y
_atom_site_fract_z
_atom_site_occupancy
_atom_site_U_iso_or_equiv
O8 O-2 0.2623 0.1726 0.0828 1 0.0
O10 O-2 0.3375 0.5346 0.851 1 0.0
O3 O-2 0.4837 0.6633 0.1391 1 0.0
O9 O-2 0.3022 0.8246 0.1022 1 0.0
O5 O-2 0.5348 0.054 0.1932 1 0.0
O2 O-2 0.4594 0.2691 0.0641 1 0.0
Er1 Er+3 0.3339 0.4798 0.1079 1 0.0
S1 S+6 0.5 0.1805 0.25 1 0.0
S2 S+6 0.2804 0.5263 0.9108 1 0.0
O4 O-2 0.2444 0.5146 0.2019 1 0.0
O6 O-2 0.4155 0.3074 0.2122 1 0.0
O7 O-2 0.3508 0.572 -0.0162 1 0.0
O1 O-2 0.1583 0.5164 0.045 1 0.0
